data_7015565
loop_
_publ_author_name
'Singh, Nem'
'Elias, Anil J.'

_publ_section_title
;
 Palladacycles of novel bisoxazoline chelating ligands based on the
 dimeric cyclobutadiene linked cobalt sandwich compound
 [(\h5-Cp)Co(\h4-C4Ph3)]2.
;
_journal_issue 18
_journal_name_full 'Dalton transactions (Cambridge, England : 2003)'
_journal_page_first 4882
_journal_page_last 4891
_journal_paper_doi 10.1039/c0dt01737j
_journal_volume 40
_journal_year 2011
_chemical_formula_moiety 'C54 H40 Co2'
_chemical_formula_sum 'C54 H40 Co2'
_chemical_formula_weight 806.72
_chemical_name_systematic
;
?
;
_space_group_IT_number 15
_symmetry_cell_setting monoclinic
_symmetry_space_group_name_Hall '-I 2ya'
_symmetry_space_group_name_H-M 'I 1 2/a 1'
_atom_sites_solution_hydrogens geom
_atom_sites_solution_primary direct
_atom_sites_solution_secondary difmap
_audit_creation_method SHELXL-97
_cell_angle_alpha 90.00
_cell_angle_beta 93.8240(10)
_cell_angle_gamma 90.00
_cell_formula_units_Z 4
_cell_length_a 15.7316(15)
_cell_length_b 11.0170(11)
_cell_length_c 21.238(3)
_cell_measurement_reflns_used 6056
_cell_measurement_temperature 100(2)
_cell_measurement_theta_max 28.30
_cell_measurement_theta_min 1.534
_cell_volume 3672.7(7)
_computing_cell_refinement 'Bruker SMART'
_computing_data_collection 'Bruker SMART'
_computing_data_reduction 'Bruker SAINT'
_computing_molecular_graphics 'Bruker SHELXTL'
_computing_publication_material 'Bruker SHELXTL'
_computing_structure_refinement 'SHELXL-97 (Sheldrick, 1997)'
_computing_structure_solution 'SHELXS-97 (Sheldrick, 1990)'
_diffrn_ambient_temperature 100(2)
_diffrn_measured_fraction_theta_full 1.000
_diffrn_measured_fraction_theta_max 1.000
_diffrn_measurement_device_type 'CCD area detector'
_diffrn_measurement_method 'phi and omega scans'
_diffrn_radiation_monochromator graphite
_diffrn_radiation_source 'fine-focus sealed tube'
_diffrn_radiation_type MoK\a
_diffrn_radiation_wavelength 0.71073
_diffrn_reflns_av_R_equivalents 0.0374
_diffrn_reflns_av_sigmaI/netI 0.0277
_diffrn_reflns_limit_h_max 19
_diffrn_reflns_limit_h_min -19
_diffrn_reflns_limit_k_max 13
_diffrn_reflns_limit_k_min -13
_diffrn_reflns_limit_l_max 25
_diffrn_reflns_limit_l_min -25
_diffrn_reflns_number 17946
_diffrn_reflns_theta_full 25.50
_diffrn_reflns_theta_max 25.50
_diffrn_reflns_theta_min 1.92
_exptl_absorpt_coefficient_mu 0.944
_exptl_absorpt_correction_T_max 0.897
_exptl_absorpt_correction_T_min 0.863
_exptl_absorpt_correction_type multi-scan
_exptl_absorpt_process_details '(SADABS; Bruker, 2000)'
_exptl_crystal_colour red
_exptl_crystal_density_diffrn 1.459
_exptl_crystal_density_method 'not measured'
_exptl_crystal_description block
_exptl_crystal_F_000 1672
_exptl_crystal_size_max 0.258
_exptl_crystal_size_mid 0.135
_exptl_crystal_size_min 0.114
_refine_diff_density_max 1.175
_refine_diff_density_min -0.349
_refine_diff_density_rms 0.096
_refine_ls_extinction_method none
_refine_ls_goodness_of_fit_ref 1.215
_refine_ls_hydrogen_treatment constr
_refine_ls_matrix_type full
_refine_ls_number_parameters 253
_refine_ls_number_reflns 3415
_refine_ls_number_restraints 0
_refine_ls_restrained_S_all 1.215
_refine_ls_R_factor_all 0.0588
_refine_ls_R_factor_gt 0.0540
_refine_ls_shift/su_max 0.001
_refine_ls_shift/su_mean 0.000
_refine_ls_structure_factor_coef Fsqd
_refine_ls_weighting_details 'calc w=1/[\s^2^(Fo^2^)+(0.0670P)^2^+6.3075P] where P=(Fo^2^+2Fc^2^)/3'
_refine_ls_weighting_scheme calc
_refine_ls_wR_factor_gt 0.1286
_refine_ls_wR_factor_ref 0.1317
_reflns_number_gt 3168
_reflns_number_total 3415
_reflns_threshold_expression >2sigma(I)
_cod_data_source_file c0dt01737j.txt
_cod_data_source_block 7
_cod_depositor_comments
;
The following automatic conversions were performed:
'_symmetry_cell_setting' value 'Monoclinic' changed to 'monoclinic'
according to '/home/saulius/struct/CIF-dictionaries/cif_core.dic'
dictionary named 'cif_core.dic' version 2.4.1 from 2010-06-29.

Automatic conversion script
Id: cif_fix_enum 1555 2011-01-17 13:19:09Z saulius 
;
_cod_original_sg_symbol_Hall -I2ya
_cod_original_sg_symbol_H-M I2/a
_cod_database_code 7015565

loop_
_symmetry_equiv_pos_as_xyz
'x, y, z'
'-x+1/2, y, -z'
'x+1/2, y+1/2, z+1/2'
'-x+1, y+1/2, -z+1/2'
'-x, -y, -z'
'x-1/2, -y, z'
'-x+1/2, -y+1/2, -z+1/2'
'x, -y+1/2, z+1/2'

loop_
_atom_site_label
_atom_site_type_symbol
_atom_site_fract_x
_atom_site_fract_y
_atom_site_fract_z
_atom_site_U_iso_or_equiv
_atom_site_adp_type
_atom_site_occupancy
_atom_site_symmetry_multiplicity
_atom_site_calc_flag
_atom_site_refinement_flags
_atom_site_disorder_assembly
_atom_site_disorder_group
Co1 Co 0.23908(3) 0.14662(3) 0.353999(18) 0.02053(17) Uani 1 1 d . . .
C1 C 0.1240(2) 0.0558(3) 0.33557(16) 0.0293(7) Uani 1 1 d . . .
H1 H 0.0900 0.0543 0.2952 0.035 Uiso 1 1 calc R . .
C2 C 0.1166(2) 0.1408(3) 0.38434(16) 0.0295(7) Uani 1 1 d . . .
H2 H 0.0765 0.2089 0.3836 0.035 Uiso 1 1 calc R . .
C3 C 0.1762(2) 0.1119(3) 0.43430(15) 0.0281(7) Uani 1 1 d . . .
H3 H 0.1843 0.1551 0.4746 0.034 Uiso 1 1 calc R . .
C4 C 0.2225(2) 0.0074(3) 0.41597(15) 0.0262(7) Uani 1 1 d . . .
H4 H 0.2674 -0.0348 0.4416 0.031 Uiso 1 1 calc R . .
C5 C 0.1892(2) -0.0263(3) 0.35498(16) 0.0292(7) Uani 1 1 d . . .
H5 H 0.2081 -0.0955 0.3305 0.035 Uiso 1 1 calc R . .
C6 C 0.27559(19) 0.2411(3) 0.27913(14) 0.0217(6) Uani 1 1 d . . .
C7 C 0.28701(19) 0.3095(3) 0.33833(14) 0.0223(6) Uani 1 1 d . . .
C8 C 0.35327(19) 0.2245(3) 0.36204(15) 0.0222(6) Uani 1 1 d . . .
C9 C 0.3398(2) 0.1525(3) 0.30330(15) 0.0226(7) Uani 1 1 d . . .
C10 C 0.2598(2) 0.4296(3) 0.35952(14) 0.0241(7) Uani 1 1 d . . .
C11 C 0.2790(2) 0.5321(3) 0.32525(16) 0.0297(7) Uani 1 1 d . . .
H11 H 0.3082 0.5237 0.2889 0.036 Uiso 1 1 calc R . .
C12 C 0.2554(2) 0.6461(3) 0.34427(18) 0.0344(8) Uani 1 1 d . . .
H12 H 0.2691 0.7137 0.3208 0.041 Uiso 1 1 calc R . .
C13 C 0.2115(2) 0.6607(3) 0.39821(17) 0.0334(8) Uani 1 1 d . . .
H13 H 0.1952 0.7376 0.4109 0.040 Uiso 1 1 calc R . .
C14 C 0.1922(2) 0.5596(3) 0.43275(17) 0.0339(8) Uani 1 1 d . . .
H14 H 0.1630 0.5685 0.4691 0.041 Uiso 1 1 calc R . .
C15 C 0.2158(2) 0.4450(3) 0.41381(16) 0.0306(7) Uani 1 1 d . . .
H15 H 0.2022 0.3776 0.4375 0.037 Uiso 1 1 calc R . .
C16 C 0.41729(19) 0.2273(3) 0.41478(14) 0.0237(7) Uani 1 1 d . . .
C17 C 0.4228(2) 0.3271(3) 0.45613(16) 0.0290(7) Uani 1 1 d . . .
H17 H 0.3839 0.3903 0.4502 0.035 Uiso 1 1 calc R . .
C18 C 0.4844(2) 0.3334(3) 0.50505(17) 0.0322(8) Uani 1 1 d . . .
H18 H 0.4867 0.4004 0.5317 0.039 Uiso 1 1 calc R . .
C19 C 0.5431(2) 0.2401(3) 0.51485(16) 0.0328(8) Uani 1 1 d . . .
H19 H 0.5847 0.2438 0.5481 0.039 Uiso 1 1 calc R . .
C20 C 0.5389(2) 0.1419(3) 0.47462(17) 0.0340(8) Uani 1 1 d . . .
H20 H 0.5781 0.0790 0.4808 0.041 Uiso 1 1 calc R . .
C21 C 0.4774(2) 0.1356(3) 0.42522(16) 0.0323(8) Uani 1 1 d . . .
H21 H 0.4761 0.0688 0.3984 0.039 Uiso 1 1 calc R . .
C22 C 0.38441(19) 0.0487(3) 0.27620(15) 0.0241(7) Uani 1 1 d . . .
C23 C 0.3906(2) -0.0652(3) 0.30534(16) 0.0281(7) Uani 1 1 d . . .
H23 H 0.3681 -0.0760 0.3444 0.034 Uiso 1 1 calc R . .
C24 C 0.4294(2) -0.1621(3) 0.27725(18) 0.0321(8) Uani 1 1 d . . .
H24 H 0.4321 -0.2372 0.2972 0.038 Uiso 1 1 calc R . .
C25 C 0.4643(2) -0.1475(3) 0.21950(18) 0.0365(8) Uani 1 1 d . . .
H25 H 0.4890 -0.2132 0.2001 0.044 Uiso 1 1 calc R . .
C26 C 0.4620(2) -0.0345(3) 0.19092(16) 0.0335(8) Uani 1 1 d . . .
H26 H 0.4874 -0.0233 0.1530 0.040 Uiso 1 1 calc R . .
C27 C 0.4218(2) 0.0623(3) 0.21868(15) 0.0287(7) Uani 1 1 d . . .
H27 H 0.4198 0.1375 0.1987 0.034 Uiso 1 1 calc R . .

loop_
_atom_site_aniso_label
_atom_site_aniso_U_11
_atom_site_aniso_U_22
_atom_site_aniso_U_33
_atom_site_aniso_U_23
_atom_site_aniso_U_13
_atom_site_aniso_U_12
Co1 0.0253(3) 0.0139(2) 0.0237(3) 0.00220(16) 0.01128(17) 0.00182(16)
C1 0.0284(17) 0.0288(17) 0.0317(17) 0.0030(14) 0.0094(14) -0.0054(14)
C2 0.0275(17) 0.0254(17) 0.0377(19) 0.0069(14) 0.0172(15) 0.0026(13)
C3 0.0389(19) 0.0216(16) 0.0263(16) 0.0028(13) 0.0196(14) -0.0032(14)
C4 0.0342(17) 0.0192(15) 0.0267(16) 0.0073(13) 0.0131(14) 0.0000(13)
C5 0.0324(17) 0.0184(15) 0.0388(19) 0.0011(14) 0.0156(15) -0.0047(13)
C6 0.0263(15) 0.0135(14) 0.0269(15) 0.0016(12) 0.0128(13) 0.0007(12)
C7 0.0272(16) 0.0159(14) 0.0252(16) 0.0031(12) 0.0119(13) -0.0019(12)
C8 0.0246(15) 0.0163(14) 0.0276(16) 0.0007(12) 0.0156(13) -0.0013(12)
C9 0.0252(16) 0.0185(15) 0.0254(16) 0.0033(12) 0.0111(13) -0.0006(12)
C10 0.0270(16) 0.0167(15) 0.0290(17) 0.0010(12) 0.0049(13) 0.0030(12)
C11 0.0335(18) 0.0224(16) 0.0346(18) 0.0019(14) 0.0127(14) 0.0003(14)
C12 0.044(2) 0.0176(17) 0.043(2) 0.0032(14) 0.0127(17) 0.0041(14)
C13 0.043(2) 0.0183(16) 0.040(2) -0.0074(14) 0.0100(16) 0.0039(14)
C14 0.044(2) 0.0244(17) 0.0349(19) -0.0043(14) 0.0136(16) 0.0077(15)
C15 0.0399(19) 0.0218(16) 0.0317(18) 0.0025(14) 0.0134(15) 0.0038(14)
C16 0.0269(16) 0.0204(15) 0.0259(16) 0.0026(12) 0.0174(13) -0.0024(13)
C17 0.0329(18) 0.0206(16) 0.0349(18) 0.0010(13) 0.0122(15) 0.0020(13)
C18 0.039(2) 0.0256(17) 0.0331(19) -0.0028(14) 0.0108(16) -0.0062(14)
C19 0.0304(17) 0.039(2) 0.0297(18) 0.0051(15) 0.0093(14) -0.0058(15)
C20 0.0313(18) 0.0323(19) 0.040(2) 0.0003(15) 0.0121(16) 0.0086(15)
C21 0.0383(19) 0.0278(18) 0.0318(18) -0.0037(14) 0.0090(15) 0.0035(14)
C22 0.0223(15) 0.0223(16) 0.0287(16) -0.0011(13) 0.0083(13) 0.0009(12)
C23 0.0275(16) 0.0261(16) 0.0312(17) 0.0016(14) 0.0068(13) -0.0006(13)
C24 0.0316(18) 0.0205(17) 0.045(2) -0.0014(14) 0.0069(16) 0.0048(13)
C25 0.0335(19) 0.036(2) 0.040(2) -0.0088(16) 0.0072(16) 0.0119(15)
C26 0.0292(17) 0.042(2) 0.0311(18) -0.0057(15) 0.0122(14) 0.0064(15)
C27 0.0297(17) 0.0256(17) 0.0317(18) 0.0018(14) 0.0082(14) 0.0030(14)

loop_
_atom_type_symbol
_atom_type_description
_atom_type_scat_dispersion_real
_atom_type_scat_dispersion_imag
_atom_type_scat_source
C C 0.0033 0.0016 'International Tables Vol C Tables 4.2.6.8 and 6.1.1.4'
H H 0.0000 0.0000 'International Tables Vol C Tables 4.2.6.8 and 6.1.1.4'
Co Co 0.3494 0.9721 'International Tables Vol C Tables 4.2.6.8 and 6.1.1.4'

loop_
_geom_angle_atom_site_label_1
_geom_angle_atom_site_label_2
_geom_angle_atom_site_label_3
_geom_angle
_geom_angle_site_symmetry_1
_geom_angle_site_symmetry_3
_geom_angle_publ_flag
C9 Co1 C7 63.32(12) . . ?
C9 Co1 C8 43.90(12) . . ?
C7 Co1 C8 43.31(12) . . ?
C9 Co1 C6 43.28(12) . . ?
C7 Co1 C6 43.01(12) . . ?
C8 Co1 C6 62.71(13) . . ?
C9 Co1 C4 121.06(12) . . ?
C7 Co1 C4 148.35(13) . . ?
C8 Co1 C4 114.90(13) . . ?
C6 Co1 C4 161.52(12) . . ?
C9 Co1 C5 110.83(12) . . ?
C7 Co1 C5 170.89(13) . . ?
C8 Co1 C5 137.78(13) . . ?
C6 Co1 C5 127.89(13) . . ?
C4 Co1 C5 40.24(13) . . ?
C9 Co1 C3 154.52(14) . . ?
C7 Co1 C3 120.99(13) . . ?
C8 Co1 C3 119.29(13) . . ?
C6 Co1 C3 157.67(12) . . ?
C4 Co1 C3 40.70(12) . . ?
C5 Co1 C3 67.46(13) . . ?
C9 Co1 C2 165.11(14) . . ?
C7 Co1 C2 116.85(13) . . ?
C8 Co1 C2 147.14(13) . . ?
C6 Co1 C2 125.50(13) . . ?
C4 Co1 C2 67.44(13) . . ?
C5 Co1 C2 66.80(13) . . ?
C3 Co1 C2 39.71(14) . . ?
C9 Co1 C1 129.22(13) . . ?
C7 Co1 C1 137.61(13) . . ?
C8 Co1 C1 173.11(12) . . ?
C6 Co1 C1 112.94(13) . . ?
C4 Co1 C1 67.33(13) . . ?
C5 Co1 C1 39.74(13) . . ?
C3 Co1 C1 66.90(14) . . ?
C2 Co1 C1 39.58(13) . . ?
C2 C1 C5 107.8(3) . . ?
C2 C1 Co1 69.82(19) . . ?
C5 C1 Co1 69.29(18) . . ?
C2 C1 H1 126.1 . . ?
C5 C1 H1 126.1 . . ?
Co1 C1 H1 126.1 . . ?
C3 C2 C1 108.8(3) . . ?
C3 C2 Co1 69.78(18) . . ?
C1 C2 Co1 70.61(18) . . ?
C3 C2 H2 125.6 . . ?
C1 C2 H2 125.6 . . ?
Co1 C2 H2 125.6 . . ?
C2 C3 C4 107.6(3) . . ?
C2 C3 Co1 70.51(18) . . ?
C4 C3 Co1 69.12(17) . . ?
C2 C3 H3 126.2 . . ?
C4 C3 H3 126.2 . . ?
Co1 C3 H3 126.2 . . ?
C5 C4 C3 107.3(3) . . ?
C5 C4 Co1 70.34(17) . . ?
C3 C4 Co1 70.18(17) . . ?
C5 C4 H4 126.3 . . ?
C3 C4 H4 126.3 . . ?
Co1 C4 H4 126.3 . . ?
C1 C5 C4 108.5(3) . . ?
C1 C5 Co1 70.96(18) . . ?
C4 C5 Co1 69.42(18) . . ?
C1 C5 H5 125.8 . . ?
C4 C5 H5 125.8 . . ?
Co1 C5 H5 125.8 . . ?
C6 C6 C7 134.0(3) 7 . ?
C6 C6 C9 136.0(3) 7 . ?
C7 C6 C9 90.0(2) . . ?
C6 C6 Co1 125.0(3) 7 . ?
C7 C6 Co1 67.30(16) . . ?
C9 C6 Co1 66.89(16) . . ?
C8 C7 C6 90.6(2) . . ?
C8 C7 C10 133.2(3) . . ?
C6 C7 C10 134.7(3) . . ?
C8 C7 Co1 68.51(16) . . ?
C6 C7 Co1 69.69(16) . . ?
C10 C7 Co1 129.9(2) . . ?
C16 C8 C7 133.7(3) . . ?
C16 C8 C9 135.4(3) . . ?
C7 C8 C9 89.7(2) . . ?
C16 C8 Co1 130.6(2) . . ?
C7 C8 Co1 68.18(17) . . ?
C9 C8 Co1 67.60(17) . . ?
C6 C9 C22 135.2(3) . . ?
C6 C9 C8 89.7(2) . . ?
C22 C9 C8 134.2(3) . . ?
C6 C9 Co1 69.83(16) . . ?
C22 C9 Co1 127.3(2) . . ?
C8 C9 Co1 68.50(16) . . ?
C11 C10 C15 118.2(3) . . ?
C11 C10 C7 119.6(3) . . ?
C15 C10 C7 122.2(3) . . ?
C12 C11 C10 121.1(3) . . ?
C12 C11 H11 119.5 . . ?
C10 C11 H11 119.5 . . ?
C11 C12 C13 120.5(3) . . ?
C11 C12 H12 119.7 . . ?
C13 C12 H12 119.7 . . ?
C14 C13 C12 119.0(3) . . ?
C14 C13 H13 120.5 . . ?
C12 C13 H13 120.5 . . ?
C13 C14 C15 120.7(3) . . ?
C13 C14 H14 119.7 . . ?
C15 C14 H14 119.7 . . ?
C14 C15 C10 120.6(3) . . ?
C14 C15 H15 119.7 . . ?
C10 C15 H15 119.7 . . ?
C21 C16 C17 117.0(3) . . ?
C21 C16 C8 122.4(3) . . ?
C17 C16 C8 120.5(3) . . ?
C18 C17 C16 121.5(3) . . ?
C18 C17 H17 119.2 . . ?
C16 C17 H17 119.2 . . ?
C17 C18 C19 120.3(3) . . ?
C17 C18 H18 119.9 . . ?
C19 C18 H18 119.9 . . ?
C20 C19 C18 119.0(3) . . ?
C20 C19 H19 120.5 . . ?
C18 C19 H19 120.5 . . ?
C19 C20 C21 120.8(3) . . ?
C19 C20 H20 119.6 . . ?
C21 C20 H20 119.6 . . ?
C20 C21 C16 121.3(3) . . ?
C20 C21 H21 119.3 . . ?
C16 C21 H21 119.3 . . ?
C27 C22 C23 117.5(3) . . ?
C27 C22 C9 119.7(3) . . ?
C23 C22 C9 122.8(3) . . ?
C24 C23 C22 121.3(3) . . ?
C24 C23 H23 119.3 . . ?
C22 C23 H23 119.3 . . ?
C23 C24 C25 120.3(3) . . ?
C23 C24 H24 119.8 . . ?
C25 C24 H24 119.8 . . ?
C26 C25 C24 119.4(3) . . ?
C26 C25 H25 120.3 . . ?
C24 C25 H25 120.3 . . ?
C25 C26 C27 120.2(3) . . ?
C25 C26 H26 119.9 . . ?
C27 C26 H26 119.9 . . ?
C26 C27 C22 121.1(3) . . ?
C26 C27 H27 119.4 . . ?
C22 C27 H27 119.4 . . ?

loop_
_geom_bond_atom_site_label_1
_geom_bond_atom_site_label_2
_geom_bond_distance
_geom_bond_site_symmetry_2
_geom_bond_publ_flag
Co1 C9 1.975(3) . ?
Co1 C7 1.983(3) . ?
Co1 C8 1.988(3) . ?
Co1 C6 2.016(3) . ?
Co1 C4 2.049(3) . ?
Co1 C5 2.061(3) . ?
Co1 C3 2.063(3) . ?
Co1 C2 2.073(3) . ?
Co1 C1 2.083(3) . ?
C1 C2 1.407(5) . ?
C1 C5 1.409(5) . ?
C1 H1 0.9800 . ?
C2 C3 1.405(5) . ?
C2 H2 0.9800 . ?
C3 C4 1.430(4) . ?
C3 H3 0.9800 . ?
C4 C5 1.414(5) . ?
C4 H4 0.9800 . ?
C5 H5 0.9800 . ?
C6 C6 1.444(6) 7 ?
C6 C7 1.466(4) . ?
C6 C9 1.472(4) . ?
C7 C8 1.465(4) . ?
C7 C10 1.471(4) . ?
C8 C16 1.456(5) . ?
C8 C9 1.481(4) . ?
C9 C22 1.478(4) . ?
C10 C11 1.387(4) . ?
C10 C15 1.394(4) . ?
C11 C12 1.377(5) . ?
C11 H11 0.9300 . ?
C12 C13 1.386(5) . ?
C12 H12 0.9300 . ?
C13 C14 1.379(5) . ?
C13 H13 0.9300 . ?
C14 C15 1.383(5) . ?
C14 H14 0.9300 . ?
C15 H15 0.9300 . ?
C16 C21 1.391(5) . ?
C16 C17 1.406(4) . ?
C17 C18 1.374(5) . ?
C17 H17 0.9300 . ?
C18 C19 1.389(5) . ?
C18 H18 0.9300 . ?
C19 C20 1.377(5) . ?
C19 H19 0.9300 . ?
C20 C21 1.381(5) . ?
C20 H20 0.9300 . ?
C21 H21 0.9300 . ?
C22 C27 1.399(4) . ?
C22 C23 1.400(4) . ?
C23 C24 1.384(5) . ?
C23 H23 0.9300 . ?
C24 C25 1.386(5) . ?
C24 H24 0.9300 . ?
C25 C26 1.385(5) . ?
C25 H25 0.9300 . ?
C26 C27 1.391(5) . ?
C26 H26 0.9300 . ?
C27 H27 0.9300 . ?

loop_
_geom_torsion_atom_site_label_1
_geom_torsion_atom_site_label_2
_geom_torsion_atom_site_label_3
_geom_torsion_atom_site_label_4
_geom_torsion
_geom_torsion_site_symmetry_1
_geom_torsion_site_symmetry_2
_geom_torsion_site_symmetry_3
_geom_torsion_site_symmetry_4
_geom_torsion_publ_flag
C9 Co1 C1 C2 -166.08(19) . . . . ?
C7 Co1 C1 C2 -74.1(3) . . . . ?
C6 Co1 C1 C2 -118.5(2) . . . . ?
C4 Co1 C1 C2 81.5(2) . . . . ?
C5 Co1 C1 C2 119.2(3) . . . . ?
C3 Co1 C1 C2 37.18(19) . . . . ?
C9 Co1 C1 C5 74.7(2) . . . . ?
C7 Co1 C1 C5 166.70(19) . . . . ?
C6 Co1 C1 C5 122.3(2) . . . . ?
C4 Co1 C1 C5 -37.67(19) . . . . ?
C3 Co1 C1 C5 -82.0(2) . . . . ?
C2 Co1 C1 C5 -119.2(3) . . . . ?
C5 C1 C2 C3 -0.5(4) . . . . ?
Co1 C1 C2 C3 -59.6(2) . . . . ?
C5 C1 C2 Co1 59.1(2) . . . . ?
C9 Co1 C2 C3 166.0(4) . . . . ?
C7 Co1 C2 C3 -107.1(2) . . . . ?
C8 Co1 C2 C3 -63.1(3) . . . . ?
C6 Co1 C2 C3 -156.86(19) . . . . ?
C4 Co1 C2 C3 38.30(19) . . . . ?
C5 Co1 C2 C3 82.1(2) . . . . ?
C1 Co1 C2 C3 119.5(3) . . . . ?
C9 Co1 C2 C1 46.5(5) . . . . ?
C7 Co1 C2 C1 133.4(2) . . . . ?
C8 Co1 C2 C1 177.4(2) . . . . ?
C6 Co1 C2 C1 83.6(2) . . . . ?
C4 Co1 C2 C1 -81.2(2) . . . . ?
C5 Co1 C2 C1 -37.4(2) . . . . ?
C3 Co1 C2 C1 -119.5(3) . . . . ?
C1 C2 C3 C4 0.7(3) . . . . ?
Co1 C2 C3 C4 -59.4(2) . . . . ?
C1 C2 C3 Co1 60.1(2) . . . . ?
C9 Co1 C3 C2 -171.7(3) . . . . ?
C7 Co1 C3 C2 95.8(2) . . . . ?
C8 Co1 C3 C2 146.31(19) . . . . ?
C6 Co1 C3 C2 57.4(4) . . . . ?
C4 Co1 C3 C2 -118.6(3) . . . . ?
C5 Co1 C3 C2 -80.3(2) . . . . ?
C1 Co1 C3 C2 -37.06(19) . . . . ?
C9 Co1 C3 C4 -53.1(4) . . . . ?
C7 Co1 C3 C4 -145.5(2) . . . . ?
C8 Co1 C3 C4 -95.1(2) . . . . ?
C6 Co1 C3 C4 176.0(3) . . . . ?
C5 Co1 C3 C4 38.3(2) . . . . ?
C2 Co1 C3 C4 118.6(3) . . . . ?
C1 Co1 C3 C4 81.6(2) . . . . ?
C2 C3 C4 C5 -0.6(3) . . . . ?
Co1 C3 C4 C5 -60.9(2) . . . . ?
C2 C3 C4 Co1 60.3(2) . . . . ?
C9 Co1 C4 C5 -86.0(2) . . . . ?
C7 Co1 C4 C5 -174.8(2) . . . . ?
C8 Co1 C4 C5 -135.67(19) . . . . ?
C6 Co1 C4 C5 -57.6(5) . . . . ?
C3 Co1 C4 C5 117.6(3) . . . . ?
C2 Co1 C4 C5 80.2(2) . . . . ?
C1 Co1 C4 C5 37.21(19) . . . . ?
C9 Co1 C4 C3 156.3(2) . . . . ?
C7 Co1 C4 C3 67.6(3) . . . . ?
C8 Co1 C4 C3 106.7(2) . . . . ?
C6 Co1 C4 C3 -175.2(4) . . . . ?
C5 Co1 C4 C3 -117.6(3) . . . . ?
C2 Co1 C4 C3 -37.4(2) . . . . ?
C1 Co1 C4 C3 -80.4(2) . . . . ?
C2 C1 C5 C4 0.1(3) . . . . ?
Co1 C1 C5 C4 59.5(2) . . . . ?
C2 C1 C5 Co1 -59.4(2) . . . . ?
C3 C4 C5 C1 0.3(3) . . . . ?
Co1 C4 C5 C1 -60.5(2) . . . . ?
C3 C4 C5 Co1 60.8(2) . . . . ?
C9 Co1 C5 C1 -126.9(2) . . . . ?
C8 Co1 C5 C1 -170.19(19) . . . . ?
C6 Co1 C5 C1 -80.6(2) . . . . ?
C4 Co1 C5 C1 119.2(3) . . . . ?
C3 Co1 C5 C1 80.5(2) . . . . ?
C2 Co1 C5 C1 37.24(19) . . . . ?
C9 Co1 C5 C4 113.9(2) . . . . ?
C8 Co1 C5 C4 70.6(3) . . . . ?
C6 Co1 C5 C4 160.19(19) . . . . ?
C3 Co1 C5 C4 -38.71(19) . . . . ?
C2 Co1 C5 C4 -82.0(2) . . . . ?
C1 Co1 C5 C4 -119.2(3) . . . . ?
C9 Co1 C6 C6 130.9(4) . . . 7 ?
C7 Co1 C6 C6 -128.8(4) . . . 7 ?
C8 Co1 C6 C6 -178.5(4) . . . 7 ?
C4 Co1 C6 C6 94.4(5) . . . 7 ?
C5 Co1 C6 C6 50.7(4) . . . 7 ?
C3 Co1 C6 C6 -77.4(5) . . . 7 ?
C2 Co1 C6 C6 -36.0(4) . . . 7 ?
C1 Co1 C6 C6 7.4(4) . . . 7 ?
C9 Co1 C6 C7 -100.3(2) . . . . ?
C8 Co1 C6 C7 -49.67(18) . . . . ?
C4 Co1 C6 C7 -136.9(4) . . . . ?
C5 Co1 C6 C7 179.46(18) . . . . ?
C3 Co1 C6 C7 51.4(4) . . . . ?
C2 Co1 C6 C7 92.8(2) . . . . ?
C1 Co1 C6 C7 136.23(18) . . . . ?
C7 Co1 C6 C9 100.3(2) . . . . ?
C8 Co1 C6 C9 50.60(18) . . . . ?
C4 Co1 C6 C9 -36.6(5) . . . . ?
C5 Co1 C6 C9 -80.3(2) . . . . ?
C3 Co1 C6 C9 151.7(3) . . . . ?
C2 Co1 C6 C9 -166.93(18) . . . . ?
C1 Co1 C6 C9 -123.50(18) . . . . ?
C6 C6 C7 C8 -175.8(4) 7 . . . ?
C9 C6 C7 C8 2.0(2) . . . . ?
Co1 C6 C7 C8 66.77(16) . . . . ?
C6 C6 C7 C10 -9.1(7) 7 . . . ?
C9 C6 C7 C10 168.6(3) . . . . ?
Co1 C6 C7 C10 -126.6(4) . . . . ?
C6 C6 C7 Co1 117.4(5) 7 . . . ?
C9 C6 C7 Co1 -64.82(16) . . . . ?
C9 Co1 C7 C8 -50.02(18) . . . . ?
C6 Co1 C7 C8 -99.0(2) . . . . ?
C4 Co1 C7 C8 56.6(3) . . . . ?
C3 Co1 C7 C8 101.2(2) . . . . ?
C2 Co1 C7 C8 146.66(18) . . . . ?
C1 Co1 C7 C8 -169.96(18) . . . . ?
C9 Co1 C7 C6 49.02(18) . . . . ?
C8 Co1 C7 C6 99.0(2) . . . . ?
C4 Co1 C7 C6 155.6(2) . . . . ?
C3 Co1 C7 C6 -159.73(18) . . . . ?
C2 Co1 C7 C6 -114.30(19) . . . . ?
C1 Co1 C7 C6 -70.9(2) . . . . ?
C9 Co1 C7 C10 -179.1(3) . . . . ?
C8 Co1 C7 C10 -129.1(4) . . . . ?
C6 Co1 C7 C10 131.9(4) . . . . ?
C4 Co1 C7 C10 -72.5(4) . . . . ?
C3 Co1 C7 C10 -27.8(4) . . . . ?
C2 Co1 C7 C10 17.6(3) . . . . ?
C1 Co1 C7 C10 61.0(4) . . . . ?
C6 C7 C8 C16 166.3(3) . . . . ?
C10 C7 C8 C16 -0.7(6) . . . . ?
Co1 C7 C8 C16 -125.9(3) . . . . ?
C6 C7 C8 C9 -1.9(2) . . . . ?
C10 C7 C8 C9 -168.9(3) . . . . ?
Co1 C7 C8 C9 65.91(16) . . . . ?
C6 C7 C8 Co1 -67.85(16) . . . . ?
C10 C7 C8 Co1 125.2(3) . . . . ?
C9 Co1 C8 C16 -131.4(3) . . . . ?
C7 Co1 C8 C16 129.5(3) . . . . ?
C6 Co1 C8 C16 178.8(3) . . . . ?
C4 Co1 C8 C16 -21.6(3) . . . . ?
C5 Co1 C8 C16 -63.8(3) . . . . ?
C3 Co1 C8 C16 24.1(3) . . . . ?
C2 Co1 C8 C16 64.9(4) . . . . ?
C9 Co1 C8 C7 99.1(2) . . . . ?
C6 Co1 C8 C7 49.29(17) . . . . ?
C4 Co1 C8 C7 -151.14(17) . . . . ?
C5 Co1 C8 C7 166.66(19) . . . . ?
C3 Co1 C8 C7 -105.41(19) . . . . ?
C2 Co1 C8 C7 -64.6(3) . . . . ?
C7 Co1 C8 C9 -99.1(2) . . . . ?
C6 Co1 C8 C9 -49.82(17) . . . . ?
C4 Co1 C8 C9 109.76(18) . . . . ?
C5 Co1 C8 C9 67.6(2) . . . . ?
C3 Co1 C8 C9 155.49(17) . . . . ?
C2 Co1 C8 C9 -163.7(2) . . . . ?
C6 C6 C9 C22 6.0(7) 7 . . . ?
C7 C6 C9 C22 -171.7(3) . . . . ?
Co1 C6 C9 C22 123.1(4) . . . . ?
C6 C6 C9 C8 175.7(4) 7 . . . ?
C7 C6 C9 C8 -1.9(2) . . . . ?
Co1 C6 C9 C8 -67.13(16) . . . . ?
C6 C6 C9 Co1 -117.1(5) 7 . . . ?
C7 C6 C9 Co1 65.20(16) . . . . ?
C16 C8 C9 C6 -165.9(3) . . . . ?
C7 C8 C9 C6 1.9(2) . . . . ?
Co1 C8 C9 C6 68.38(16) . . . . ?
C16 C8 C9 C22 4.0(6) . . . . ?
C7 C8 C9 C22 171.9(3) . . . . ?
Co1 C8 C9 C22 -121.7(3) . . . . ?
C16 C8 C9 Co1 125.7(3) . . . . ?
C7 C8 C9 Co1 -66.44(16) . . . . ?
C7 Co1 C9 C6 -48.69(17) . . . . ?
C8 Co1 C9 C6 -98.0(2) . . . . ?
C4 Co1 C9 C6 167.26(17) . . . . ?
C5 Co1 C9 C6 123.67(18) . . . . ?
C3 Co1 C9 C6 -155.2(3) . . . . ?
C2 Co1 C9 C6 45.8(5) . . . . ?
C1 Co1 C9 C6 82.4(2) . . . . ?
C7 Co1 C9 C22 179.2(3) . . . . ?
C8 Co1 C9 C22 129.9(4) . . . . ?
C6 Co1 C9 C22 -132.1(4) . . . . ?
C4 Co1 C9 C22 35.1(3) . . . . ?
C5 Co1 C9 C22 -8.5(3) . . . . ?
C3 Co1 C9 C22 72.6(4) . . . . ?
C2 Co1 C9 C22 -86.4(6) . . . . ?
C1 Co1 C9 C22 -49.7(3) . . . . ?
C7 Co1 C9 C8 49.29(17) . . . . ?
C6 Co1 C9 C8 98.0(2) . . . . ?
C4 Co1 C9 C8 -94.76(19) . . . . ?
C5 Co1 C9 C8 -138.35(18) . . . . ?
C3 Co1 C9 C8 -57.3(3) . . . . ?
C2 Co1 C9 C8 143.7(4) . . . . ?
C1 Co1 C9 C8 -179.65(17) . . . . ?
C8 C7 C10 C11 107.2(4) . . . . ?
C6 C7 C10 C11 -54.3(5) . . . . ?
Co1 C7 C10 C11 -155.3(3) . . . . ?
C8 C7 C10 C15 -72.0(5) . . . . ?
C6 C7 C10 C15 126.5(4) . . . . ?
Co1 C7 C10 C15 25.5(5) . . . . ?
C15 C10 C11 C12 0.1(5) . . . . ?
C7 C10 C11 C12 -179.1(3) . . . . ?
C10 C11 C12 C13 -0.3(6) . . . . ?
C11 C12 C13 C14 0.4(6) . . . . ?
C12 C13 C14 C15 -0.4(6) . . . . ?
C13 C14 C15 C10 0.2(6) . . . . ?
C11 C10 C15 C14 -0.1(5) . . . . ?
C7 C10 C15 C14 179.2(3) . . . . ?
C7 C8 C16 C21 -176.1(3) . . . . ?
C9 C8 C16 C21 -13.0(5) . . . . ?
Co1 C8 C16 C21 85.8(4) . . . . ?
C7 C8 C16 C17 1.2(5) . . . . ?
C9 C8 C16 C17 164.3(3) . . . . ?
Co1 C8 C16 C17 -96.9(3) . . . . ?
C21 C16 C17 C18 -0.6(5) . . . . ?
C8 C16 C17 C18 -178.0(3) . . . . ?
C16 C17 C18 C19 -0.1(5) . . . . ?
C17 C18 C19 C20 0.4(5) . . . . ?
C18 C19 C20 C21 0.0(5) . . . . ?
C19 C20 C21 C16 -0.6(5) . . . . ?
C17 C16 C21 C20 0.9(5) . . . . ?
C8 C16 C21 C20 178.2(3) . . . . ?
C6 C9 C22 C27 48.2(5) . . . . ?
C8 C9 C22 C27 -117.5(4) . . . . ?
Co1 C9 C22 C27 146.9(3) . . . . ?
C6 C9 C22 C23 -131.2(4) . . . . ?
C8 C9 C22 C23 63.2(5) . . . . ?
Co1 C9 C22 C23 -32.4(4) . . . . ?
C27 C22 C23 C24 -2.4(5) . . . . ?
C9 C22 C23 C24 177.0(3) . . . . ?
C22 C23 C24 C25 0.9(5) . . . . ?
C23 C24 C25 C26 1.7(5) . . . . ?
C24 C25 C26 C27 -2.7(5) . . . . ?
C25 C26 C27 C22 1.1(5) . . . . ?
C23 C22 C27 C26 1.4(5) . . . . ?
C9 C22 C27 C26 -178.0(3) . . . . ?
